data_4000228
_journal_name_full 'Chemistry of Materials'
_journal_year 2003
_chemical_formula_sum 'C2 H10 F3 Fe N2 O4 S'
_chemical_formula_weight 271.03
_space_group_IT_number 19
_symmetry_cell_setting orthorhombic
_symmetry_space_group_name_Hall 'P 2ac 2ab'
_symmetry_space_group_name_H-M 'P 21 21 21'
_atom_sites_solution_hydrogens geom
_atom_sites_solution_primary direct
_atom_sites_solution_secondary difmap
_cell_angle_alpha 90.00
_cell_angle_beta 90.00
_cell_angle_gamma 90.00
_cell_formula_units_Z 4
_cell_length_a 6.4111(6)
_cell_length_b 9.5223(8)
_cell_length_c 13.1307(12)
_cell_measurement_reflns_used 2607
_cell_measurement_temperature 293(2)
_cell_measurement_theta_max 23.00
_cell_measurement_theta_min 2.00
_cell_volume 801.61(12)
_diffrn_ambient_temperature 293(2)
_diffrn_measurement_device 'Siemens CCD-diffractometer'
_diffrn_measurement_method \W
_diffrn_radiation_monochromator graphite
_diffrn_radiation_source 'fine-focus sealed tube'
_diffrn_radiation_type MoK\a
_diffrn_radiation_wavelength 0.71073
_diffrn_reflns_av_R_equivalents 0.0343
_diffrn_reflns_av_sigmaI/netI 0.0373
_diffrn_reflns_limit_h_max 7
_diffrn_reflns_limit_h_min -7
_diffrn_reflns_limit_k_max 8
_diffrn_reflns_limit_k_min -10
_diffrn_reflns_limit_l_max 14
_diffrn_reflns_limit_l_min -13
_diffrn_reflns_number 3405
_diffrn_reflns_theta_max 23.23
_diffrn_reflns_theta_min 2.64
_diffrn_standards_decay_% ?
_diffrn_standards_interval_count ?
_diffrn_standards_interval_time ?
_diffrn_standards_number ?
_exptl_absorpt_coefficient_mu 2.183
_exptl_absorpt_correction_T_max 1.000000
_exptl_absorpt_correction_T_min 0.762882
_exptl_absorpt_correction_type SADABS
_exptl_crystal_colour Transparent
_exptl_crystal_density_diffrn 2.246
_exptl_crystal_density_meas ?
_exptl_crystal_density_method ?
_exptl_crystal_description Needle
_exptl_crystal_F_000 548
_exptl_crystal_size_max 0.15
_exptl_crystal_size_mid 0.10
_exptl_crystal_size_min 0.10
_refine_ls_abs_structure_details 'Flack H D (1983), Acta Cryst. A39, 876-881'
_refine_ls_abs_structure_Flack 0.02(3)
_refine_ls_extinction_coef 0.0013(12)
_refine_ls_extinction_expression Fc^*^=kFc[1+0.001xFc^2^\l^3^/sin(2\q)]^-1/4^
_refine_ls_extinction_method SHELXL
_refine_ls_goodness_of_fit_all 1.054
_refine_ls_goodness_of_fit_obs 1.078
_refine_ls_hydrogen_treatment ?
_refine_ls_matrix_type full
_refine_ls_number_parameters 119
_refine_ls_number_reflns 1146
_refine_ls_number_restraints 0
_refine_ls_restrained_S_all 1.054
_refine_ls_restrained_S_obs 1.078
_refine_ls_R_factor_all 0.0349
_refine_ls_R_factor_obs 0.0315
_refine_ls_shift/esd_max 0.000
_refine_ls_shift/esd_mean 0.000
_refine_ls_structure_factor_coef Fsqd
_refine_ls_weighting_details 'w=1/[\s^2^(Fo^2^)+(0.0541P)^2^+0.0000P] where P=(Fo^2^+2Fc^2^)/3'
_refine_ls_weighting_scheme calc
_refine_ls_wR_factor_all 0.0825
_refine_ls_wR_factor_obs 0.0806
_reflns_number_observed 1057
_reflns_number_total 1146
_reflns_observed_criterion >2sigma(I)
_cod_depositor_comments
;
The following automatic conversions were performed:
'_symmetry_cell_setting' value 'Orthorhombic' changed to 'orthorhombic'
according to '/home/saulius/struct/CIF-dictionaries/cif_core.dic'
dictionary named 'cif_core.dic' version 2.4.1 from 2010-06-29.

Automatic conversion script
Id: cif_fix_enum 1527 2010-12-29 10:47:43Z saulius 

The following automatic conversions were performed:

'_refine_ls_weighting_scheme' value 'calc
w=1/[\s^2^(Fo^2^)+(0.0541P)^2^+0.0000P] where P=(Fo^2^+2Fc^2^)/3' was
changed to 'calc'. New tag '_refine_ls_weighting_details' was
created. The value of the new tag was set to
'w=1/[\s^2^(Fo^2^)+(0.0541P)^2^+0.0000P] where P=(Fo^2^+2Fc^2^)/3'.

Automatic conversion script
Id: cif_fix_values 3143 2015-03-26 13:38:13Z robertas 
;
_cod_original_sg_symbol_H-M P2(1)2(1)2(1)
_cod_database_code 4000228

loop_
_symmetry_equiv_pos_as_xyz
'x, y, z'
'-x+1/2, -y, z+1/2'
'-x, y+1/2, -z+1/2'
'x+1/2, -y+1/2, -z'

loop_
_atom_site_aniso_label
_atom_site_aniso_U_11
_atom_site_aniso_U_22
_atom_site_aniso_U_33
_atom_site_aniso_U_23
_atom_site_aniso_U_13
_atom_site_aniso_U_12
Fe1 0.0151(4) 0.0106(3) 0.0183(4) 0.0013(3) -0.0002(3) -0.0004(4)
S1 0.0166(6) 0.0098(5) 0.0241(6) 0.0006(5) 0.0016(5) 0.0003(6)
F1 0.0272(14) 0.0231(14) 0.0204(13) -0.0001(11) 0.0015(11) 0.005(2)
F2 0.0294(14) 0.0216(13) 0.0191(13) 0.0041(11) -0.0032(12) 0.001(2)
F3 0.029(2) 0.0087(12) 0.0311(14) 0.0017(10) 0.001(2) 0.0007(12)
O1 0.014(2) 0.022(2) 0.025(2) 0.000(2) -0.001(2) 0.000(2)
O2 0.028(2) 0.014(2) 0.024(2) 0.0064(13) -0.006(2) -0.003(2)
O3 0.021(2) 0.025(2) 0.023(2) 0.001(2) -0.005(2) 0.004(2)
O4 0.033(2) 0.018(2) 0.041(2) -0.0096(14) 0.001(2) -0.002(2)
N1 0.023(2) 0.016(2) 0.034(3) 0.000(2) -0.005(2) -0.003(2)
C1 0.024(3) 0.013(2) 0.035(3) 0.000(2) -0.007(3) 0.002(2)
C2 0.027(3) 0.024(3) 0.026(3) 0.003(2) -0.003(3) -0.003(3)
N3 0.024(2) 0.027(2) 0.027(2) -0.003(2) -0.002(2) -0.001(2)

loop_
_atom_site_label
_atom_site_type_symbol
_atom_site_fract_x
_atom_site_fract_y
_atom_site_fract_z
_atom_site_U_iso_or_equiv
_atom_site_thermal_displace_type
_atom_site_occupancy
_atom_site_calc_flag
_atom_site_refinement_flags
_atom_site_disorder_group
Fe1 Fe 0.90646(10) 0.08673(6) 0.55878(4) 0.0147(2) Uani 1 d . .
S1 S 1.4100(2) 0.08064(11) 0.49802(8) 0.0168(3) Uani 1 d . .
F1 F 0.9010(5) 0.0838(3) 0.4163(2) 0.0236(6) Uani 1 d . .
F2 F 0.9147(4) 0.0822(3) 0.7050(2) 0.0234(6) Uani 1 d . .
F3 F 0.9074(5) -0.1162(2) 0.5620(2) 0.0228(6) Uani 1 d . .
O1 O 0.5922(5) 0.0940(3) 0.5683(2) 0.0206(7) Uani 1 d . .
O2 O 0.9109(7) 0.2991(3) 0.5734(2) 0.0218(7) Uani 1 d . .
O3 O 1.2247(5) 0.0894(4) 0.5646(2) 0.0232(8) Uani 1 d . .
O4 O 1.4137(7) -0.0494(3) 0.4432(3) 0.0308(8) Uani 1 d . .
N1 N 1.7521(6) 0.2212(4) 0.8786(3) 0.0243(10) Uani 1 d . .
H1 H 1.8587(6) 0.2787(4) 0.8907(3) 0.036 Uiso 1 calc R .
H2 H 1.7980(6) 0.1449(4) 0.8465(3) 0.036 Uiso 1 calc R .
H3 H 1.6932(6) 0.1964(4) 0.9372(3) 0.036 Uiso 1 calc R .
C1 C 1.5960(9) 0.2940(4) 0.8137(4) 0.0238(11) Uani 1 d . .
H4 H 1.6599(9) 0.3221(4) 0.7499(4) 0.029 Uiso 1 calc R .
H5 H 1.5464(9) 0.3779(4) 0.8481(4) 0.029 Uiso 1 calc R .
C2 C 1.4155(9) 0.1966(5) 0.7932(4) 0.0257(11) Uani 1 d . .
H6 H 1.4601(9) 0.1215(5) 0.7483(4) 0.031 Uiso 1 calc R .
H7 H 1.3683(9) 0.1550(5) 0.8565(4) 0.031 Uiso 1 calc R .
N3 N 1.2418(6) 0.2756(4) 0.7452(3) 0.0262(10) Uani 1 d . .
H8 H 1.1358(6) 0.2176(4) 0.7332(3) 0.039 Uiso 1 calc R .
H9 H 1.2852(6) 0.3128(4) 0.6867(3) 0.039 Uiso 1 calc R .
H10 H 1.2003(6) 0.3438(4) 0.7869(3) 0.039 Uiso 1 calc R .
